data_7154884
loop_
_publ_author_name
'Blackburn, J.'
'Molyneux, G.'
'Pitard, A.'
'Rice, C. R.'
'Page, M. I.'
'Afshinjavid, S.'
'Javid, F. A.'
'Coles, S. J.'
'Horton, P. N.'
'Hemming, K.'

_publ_section_title
;
 Synthesis, conformation and antiproliferative activity of
 isothiazoloisoxazole 1,1-dioxides.
;
_journal_issue 6
_journal_name_full 'Organic &amp; biomolecular chemistry'
_journal_page_first 2134
_journal_page_last 2144
_journal_paper_doi 10.1039/c5ob02586a
_journal_volume 14
_journal_year 2016
_chemical_formula_moiety 'C18 H23 N3 O6 S'
_chemical_formula_sum 'C18 H23 N3 O6 S'
_chemical_formula_weight 409.45
_space_group_crystal_system orthorhombic
_space_group_IT_number 61
_space_group_name_Hall '-P 2ac 2ab'
_space_group_name_H-M_alt 'P b c a'
_symmetry_space_group_name_Hall '-P 2ac 2ab'
_symmetry_space_group_name_H-M 'P b c a'
_atom_sites_solution_hydrogens geom
_audit_creation_method SHELXL-2014/7
_audit_update_record
;
2015-12-09 deposited with the CCDC.
2016-01-08 downloaded from the CCDC.
;
_cell_angle_alpha 90
_cell_angle_beta 90
_cell_angle_gamma 90
_cell_formula_units_Z 8
_cell_length_a 12.9462(7)
_cell_length_b 14.7915(7)
_cell_length_c 21.2167(8)
_cell_measurement_reflns_used 27333
_cell_measurement_temperature 120(2)
_cell_measurement_theta_max 27.485
_cell_measurement_theta_min 2.910
_cell_volume 4062.9(3)
_computing_cell_refinement 'DENZO (Otwinowski & Minor, 1997) & COLLECT (Hooft, R.W.W., 1998)'
_computing_data_collection 'COLLECT (Hooft, R.W.W., 1998)'
_computing_data_reduction 'DENZO (Otwinowski & Minor, 1997) & COLLECT (Hooft, R.W.W., 1998)'
_computing_molecular_graphics 'Olex2 (Dolomanov et al., 2009)'
_computing_publication_material
;
 WINGX (Farrugia, 1998)
 Olex2 (Dolomanov et al., 2009)
;
_computing_structure_refinement 'SHELXL-2014/7 (Sheldrick, 2014)'
_computing_structure_solution 'SHELXS-97 (Sheldrick, 1997a)'
_diffrn_ambient_temperature 120(2)
_diffrn_detector_area_resol_mean 9.091
_diffrn_measured_fraction_theta_full 0.998
_diffrn_measured_fraction_theta_max 0.993
_diffrn_measurement_device_type 'Bruker-Nonius Roper CCD camera on \k-goniostat'
_diffrn_measurement_method '\f & \w scans'
_diffrn_radiation_monochromator graphite
_diffrn_radiation_source 'Bruker-Nonius FR591 rotating anode'
_diffrn_radiation_type MoK\a
_diffrn_radiation_wavelength 0.71073
_diffrn_reflns_av_R_equivalents 0.0769
_diffrn_reflns_av_unetI/netI 0.0689
_diffrn_reflns_laue_measured_fraction_full 0.998
_diffrn_reflns_laue_measured_fraction_max 0.993
_diffrn_reflns_limit_h_max 16
_diffrn_reflns_limit_h_min -14
_diffrn_reflns_limit_k_max 19
_diffrn_reflns_limit_k_min -19
_diffrn_reflns_limit_l_max 27
_diffrn_reflns_limit_l_min -27
_diffrn_reflns_number 26629
_diffrn_reflns_point_group_measured_fraction_full 0.998
_diffrn_reflns_point_group_measured_fraction_max 0.993
_diffrn_reflns_theta_full 25.242
_diffrn_reflns_theta_max 27.569
_diffrn_reflns_theta_min 3.147
_exptl_absorpt_coefficient_mu 0.198
_exptl_absorpt_correction_T_max 0.9690
_exptl_absorpt_correction_T_min 0.9284
_exptl_absorpt_correction_type multi-scan
_exptl_absorpt_process_details 'SADABS 2007/2 (Sheldrick, G.M., 2007)'
_exptl_crystal_colour Colourless
_exptl_crystal_density_diffrn 1.339
_exptl_crystal_description 'Cut Block'
_exptl_crystal_F_000 1728
_exptl_crystal_size_max 0.380
_exptl_crystal_size_mid 0.330
_exptl_crystal_size_min 0.160
_refine_diff_density_max 0.754
_refine_diff_density_min -0.424
_refine_diff_density_rms 0.072
_refine_ls_extinction_method none
_refine_ls_goodness_of_fit_ref 1.062
_refine_ls_hydrogen_treatment constr
_refine_ls_matrix_type full
_refine_ls_number_parameters 257
_refine_ls_number_reflns 4679
_refine_ls_number_restraints 0
_refine_ls_restrained_S_all 1.062
_refine_ls_R_factor_all 0.0996
_refine_ls_R_factor_gt 0.0565
_refine_ls_shift/su_max 0.000
_refine_ls_shift/su_mean 0.000
_refine_ls_structure_factor_coef Fsqd
_refine_ls_weighting_details 'w=1/[\s^2^(Fo^2^)+(0.0643P)^2^+2.4800P] where P=(Fo^2^+2Fc^2^)/3'
_refine_ls_weighting_scheme calc
_refine_ls_wR_factor_gt 0.1307
_refine_ls_wR_factor_ref 0.1488
_reflns_Friedel_coverage 0.000
_reflns_number_gt 3120
_reflns_number_total 4679
_reflns_threshold_expression 'I > 2\s(I)'
_cod_data_source_file c5ob02586a4.cif
_cod_data_source_block shelx
_cod_depositor_comments 'Adding full bibliography for 7154880--7154885.cif.'
_cod_database_code 7154884
_shelx_shelxl_version_number 2014/7
_shelx_space_group_comment
;
The symmetry employed for this shelxl refinement is uniquely defined
by the following loop, which should always be used as a source of
symmetry information in preference to the above space-group names.
They are only intended as comments.
;
_shelx_estimated_absorpt_t_min 0.928
_shelx_estimated_absorpt_t_max 0.969

loop_
_space_group_symop_operation_xyz
'x, y, z'
'-x+1/2, -y, z+1/2'
'-x, y+1/2, -z+1/2'
'x+1/2, -y+1/2, -z'
'-x, -y, -z'
'x-1/2, y, -z-1/2'
'x, -y-1/2, z-1/2'
'-x-1/2, y-1/2, z'

loop_
_atom_site_label
_atom_site_type_symbol
_atom_site_fract_x
_atom_site_fract_y
_atom_site_fract_z
_atom_site_U_iso_or_equiv
_atom_site_adp_type
_atom_site_occupancy
_atom_site_site_symmetry_order
_atom_site_calc_flag
_atom_site_refinement_flags_posn
_atom_site_refinement_flags_adp
C1 C 0.51558(19) 0.92032(15) 0.59027(11) 0.0179(5) Uani 1 1 d . .
H1 H 0.5279 0.9135 0.5440 0.021 Uiso 1 1 calc R U
C2 C 0.6130(2) 0.90164(15) 0.62929(10) 0.0185(5) Uani 1 1 d . .
C3 C 0.6322(2) 0.98846(17) 0.66846(11) 0.0237(6) Uani 1 1 d . .
C4 C 0.4431(2) 0.85096(16) 0.61528(11) 0.0205(5) Uani 1 1 d . .
C5 C 0.7217(3) 1.0809(2) 0.74473(13) 0.0379(8) Uani 1 1 d . .
H5A H 0.7942 1.0872 0.7588 0.046 Uiso 1 1 calc R U
H5B H 0.7055 1.1325 0.7167 0.046 Uiso 1 1 calc R U
C6 C 0.6526(3) 1.0830(2) 0.80001(15) 0.0474(9) Uani 1 1 d . .
H6A H 0.5807 1.0783 0.7860 0.071 Uiso 1 1 calc R U
H6B H 0.6624 1.1399 0.8229 0.071 Uiso 1 1 calc R U
H6C H 0.6690 1.0322 0.8279 0.071 Uiso 1 1 calc R U
C7 C 0.7792(2) 0.92053(19) 0.72752(12) 0.0304(7) Uani 1 1 d . .
H7A H 0.7511 0.8630 0.7110 0.037 Uiso 1 1 calc R U
H7B H 0.7813 0.9161 0.7741 0.037 Uiso 1 1 calc R U
C8 C 0.8878(2) 0.9335(2) 0.70284(14) 0.0409(8) Uani 1 1 d . .
H8A H 0.8863 0.9369 0.6567 0.061 Uiso 1 1 calc R U
H8B H 0.9308 0.8823 0.7159 0.061 Uiso 1 1 calc R U
H8C H 0.9166 0.9896 0.7199 0.061 Uiso 1 1 calc R U
C9 C 0.3370(2) 0.83961(17) 0.58938(12) 0.0237(6) Uani 1 1 d . .
C10 C 0.1828(2) 0.7542(2) 0.59448(15) 0.0407(8) Uani 1 1 d . .
H10A H 0.1756 0.7753 0.5504 0.049 Uiso 1 1 calc R U
H10B H 0.1698 0.6883 0.5953 0.049 Uiso 1 1 calc R U
C11 C 0.1078(3) 0.7999(3) 0.6340(2) 0.0732(13) Uani 1 1 d . .
H11A H 0.1145 0.7783 0.6775 0.110 Uiso 1 1 calc R U
H11B H 0.0380 0.7871 0.6185 0.110 Uiso 1 1 calc R U
H11C H 0.1203 0.8652 0.6327 0.110 Uiso 1 1 calc R U
C12 C 0.70502(19) 0.87355(16) 0.58979(11) 0.0192(5) Uani 1 1 d . .
C13 C 0.7427(2) 0.93344(17) 0.54491(11) 0.0230(6) Uani 1 1 d . .
H13 H 0.7095 0.9901 0.5393 0.028 Uiso 1 1 calc R U
C14 C 0.8282(2) 0.91200(18) 0.50813(12) 0.0264(6) Uani 1 1 d . .
H14 H 0.8528 0.9533 0.4773 0.032 Uiso 1 1 calc R U
C15 C 0.8770(2) 0.82953(18) 0.51711(11) 0.0259(6) Uani 1 1 d . .
C16 C 0.8388(2) 0.76784(18) 0.56059(12) 0.0260(6) Uani 1 1 d . .
H16 H 0.8713 0.7107 0.5655 0.031 Uiso 1 1 calc R U
C17 C 0.7531(2) 0.78968(16) 0.59689(11) 0.0219(6) Uani 1 1 d . .
H17 H 0.7271 0.7474 0.6266 0.026 Uiso 1 1 calc R U
C18 C 1.0139(3) 0.8661(2) 0.44567(15) 0.0448(8) Uani 1 1 d . .
H18A H 0.9687 0.8820 0.4103 0.067 Uiso 1 1 calc R U
H18B H 1.0783 0.8401 0.4295 0.067 Uiso 1 1 calc R U
H18C H 1.0294 0.9205 0.4702 0.067 Uiso 1 1 calc R U
N1 N 0.56922(18) 1.05672(14) 0.65971(10) 0.0271(5) Uani 1 1 d . .
N2 N 0.47883(17) 0.80308(14) 0.66075(9) 0.0230(5) Uani 1 1 d . .
N3 N 0.70967(18) 0.99526(15) 0.70933(10) 0.0293(5) Uani 1 1 d . .
O1 O 0.48243(14) 1.09265(11) 0.55768(7) 0.0232(4) Uani 1 1 d . .
O2 O 0.38004(14) 1.03208(11) 0.64479(8) 0.0272(4) Uani 1 1 d . .
O3 O 0.58157(13) 0.82942(11) 0.67268(7) 0.0226(4) Uani 1 1 d . .
O4 O 0.30539(14) 0.88721(12) 0.54763(8) 0.0298(5) Uani 1 1 d . .
O5 O 0.28687(15) 0.77253(13) 0.61677(9) 0.0355(5) Uani 1 1 d . .
O6 O 0.96342(15) 0.80192(13) 0.48475(8) 0.0344(5) Uani 1 1 d . .
S1 S 0.47640(5) 1.03422(4) 0.61154(3) 0.01824(17) Uani 1 1 d . .

loop_
_atom_site_aniso_label
_atom_site_aniso_U_11
_atom_site_aniso_U_22
_atom_site_aniso_U_33
_atom_site_aniso_U_23
_atom_site_aniso_U_13
_atom_site_aniso_U_12
C1 0.0187(13) 0.0191(12) 0.0160(11) -0.0028(9) -0.0021(10) 0.0016(10)
C2 0.0205(14) 0.0192(12) 0.0159(11) 0.0010(9) 0.0003(10) 0.0013(11)
C3 0.0258(15) 0.0253(14) 0.0199(12) -0.0040(10) -0.0036(11) 0.0023(12)
C4 0.0246(14) 0.0170(12) 0.0200(11) -0.0020(10) -0.0008(11) 0.0009(10)
C5 0.040(2) 0.0368(16) 0.0368(15) -0.0127(13) -0.0208(14) 0.0068(15)
C6 0.045(2) 0.047(2) 0.0504(19) -0.0154(16) -0.0080(17) 0.0000(16)
C7 0.0330(18) 0.0356(15) 0.0227(13) -0.0044(11) -0.0094(12) 0.0103(13)
C8 0.0314(18) 0.054(2) 0.0372(16) -0.0050(14) -0.0103(14) 0.0048(15)
C9 0.0244(16) 0.0217(13) 0.0251(12) -0.0014(11) -0.0016(11) -0.0026(11)
C10 0.0297(18) 0.0414(18) 0.0509(18) 0.0060(15) -0.0090(15) -0.0131(14)
C11 0.030(2) 0.092(3) 0.097(3) -0.045(3) -0.015(2) -0.002(2)
C12 0.0176(14) 0.0223(13) 0.0178(11) -0.0039(10) -0.0028(10) -0.0003(11)
C13 0.0221(15) 0.0218(13) 0.0251(12) -0.0009(10) -0.0027(11) 0.0021(11)
C14 0.0256(16) 0.0309(15) 0.0227(13) -0.0025(11) 0.0020(11) -0.0051(12)
C15 0.0189(15) 0.0325(15) 0.0261(13) -0.0105(11) -0.0003(11) 0.0020(12)
C16 0.0239(15) 0.0253(13) 0.0286(13) -0.0066(11) -0.0037(11) 0.0043(12)
C17 0.0214(14) 0.0227(13) 0.0216(12) -0.0038(10) -0.0050(11) 0.0016(11)
C18 0.0346(19) 0.0471(19) 0.0528(19) -0.0139(15) 0.0195(16) -0.0070(15)
N1 0.0314(14) 0.0229(11) 0.0269(11) -0.0061(9) -0.0115(10) 0.0070(10)
N2 0.0222(13) 0.0247(11) 0.0222(10) -0.0021(9) -0.0012(9) -0.0011(10)
N3 0.0302(14) 0.0289(12) 0.0289(11) -0.0102(10) -0.0132(11) 0.0070(11)
O1 0.0299(11) 0.0227(9) 0.0171(8) 0.0017(7) 0.0008(7) 0.0011(8)
O2 0.0267(11) 0.0263(10) 0.0285(9) -0.0002(8) 0.0108(8) 0.0043(8)
O3 0.0206(10) 0.0269(9) 0.0204(8) 0.0044(7) -0.0014(7) -0.0001(8)
O4 0.0284(11) 0.0330(10) 0.0280(10) 0.0045(8) -0.0068(8) -0.0019(9)
O5 0.0279(12) 0.0348(11) 0.0438(11) 0.0121(9) -0.0108(9) -0.0140(9)
O6 0.0263(12) 0.0425(12) 0.0345(10) -0.0089(9) 0.0088(9) 0.0031(9)
S1 0.0195(3) 0.0194(3) 0.0158(3) -0.0003(2) -0.0009(2) 0.0024(3)

loop_
_atom_type_symbol
_atom_type_description
_atom_type_scat_dispersion_real
_atom_type_scat_dispersion_imag
_atom_type_scat_source
C C 0.0033 0.0016 'International Tables Vol C Tables 4.2.6.8 and 6.1.1.4'
H H 0.0000 0.0000 'International Tables Vol C Tables 4.2.6.8 and 6.1.1.4'
N N 0.0061 0.0033 'International Tables Vol C Tables 4.2.6.8 and 6.1.1.4'
O O 0.0106 0.0060 'International Tables Vol C Tables 4.2.6.8 and 6.1.1.4'
S S 0.1246 0.1234 'International Tables Vol C Tables 4.2.6.8 and 6.1.1.4'

loop_
_geom_angle_atom_site_label_1
_geom_angle_atom_site_label_2
_geom_angle_atom_site_label_3
_geom_angle
C4 C1 C2 101.65(19)
C4 C1 S1 112.01(17)
C2 C1 S1 105.23(15)
C4 C1 H1 112.4
C2 C1 H1 112.4
S1 C1 H1 112.4
O3 C2 C12 111.45(19)
O3 C2 C1 103.96(19)
C12 C2 C1 113.43(19)
O3 C2 C3 108.13(18)
C12 C2 C3 113.4(2)
C1 C2 C3 105.79(19)
N1 C3 N3 120.2(2)
N1 C3 C2 117.5(2)
N3 C3 C2 122.2(2)
N2 C4 C1 114.9(2)
N2 C4 C9 123.2(2)
C1 C4 C9 121.9(2)
C6 C5 N3 111.0(3)
C6 C5 H5A 109.4
N3 C5 H5A 109.4
C6 C5 H5B 109.4
N3 C5 H5B 109.4
H5A C5 H5B 108.0
C5 C6 H6A 109.5
C5 C6 H6B 109.5
H6A C6 H6B 109.5
C5 C6 H6C 109.5
H6A C6 H6C 109.5
H6B C6 H6C 109.5
N3 C7 C8 112.4(2)
N3 C7 H7A 109.1
C8 C7 H7A 109.1
N3 C7 H7B 109.1
C8 C7 H7B 109.1
H7A C7 H7B 107.9
C7 C8 H8A 109.5
C7 C8 H8B 109.5
H8A C8 H8B 109.5
C7 C8 H8C 109.5
H8A C8 H8C 109.5
H8B C8 H8C 109.5
O4 C9 O5 126.6(3)
O4 C9 C4 121.3(2)
O5 C9 C4 112.1(2)
C11 C10 O5 110.2(3)
C11 C10 H10A 109.6
O5 C10 H10A 109.6
C11 C10 H10B 109.6
O5 C10 H10B 109.6
H10A C10 H10B 108.1
C10 C11 H11A 109.5
C10 C11 H11B 109.5
H11A C11 H11B 109.5
C10 C11 H11C 109.5
H11A C11 H11C 109.5
H11B C11 H11C 109.5
C13 C12 C17 118.9(2)
C13 C12 C2 118.7(2)
C17 C12 C2 122.3(2)
C12 C13 C14 121.3(2)
C12 C13 H13 119.4
C14 C13 H13 119.4
C15 C14 C13 119.1(2)
C15 C14 H14 120.5
C13 C14 H14 120.5
O6 C15 C14 124.3(2)
O6 C15 C16 115.2(2)
C14 C15 C16 120.5(2)
C15 C16 C17 120.0(2)
C15 C16 H16 120.0
C17 C16 H16 120.0
C16 C17 C12 120.2(2)
C16 C17 H17 119.9
C12 C17 H17 119.9
O6 C18 H18A 109.5
O6 C18 H18B 109.5
H18A C18 H18B 109.5
O6 C18 H18C 109.5
H18A C18 H18C 109.5
H18B C18 H18C 109.5
C3 N1 S1 113.24(17)
C4 N2 O3 108.8(2)
C3 N3 C7 125.0(2)
C3 N3 C5 118.3(2)
C7 N3 C5 116.3(2)
N2 O3 C2 110.52(17)
C9 O5 C10 116.9(2)
C15 O6 C18 117.9(2)
O2 S1 O1 116.91(11)
O2 S1 N1 109.95(11)
O1 S1 N1 109.88(11)
O2 S1 C1 110.16(11)
O1 S1 C1 110.22(10)
N1 S1 C1 98.09(11)

loop_
_geom_bond_atom_site_label_1
_geom_bond_atom_site_label_2
_geom_bond_distance
C1 C4 1.488(3)
C1 C2 1.534(3)
C1 S1 1.816(2)
C1 H1 1.0000
C2 O3 1.468(3)
C2 C12 1.514(3)
C2 C3 1.550(3)
C3 N1 1.311(3)
C3 N3 1.329(3)
C4 N2 1.283(3)
C4 C9 1.489(4)
C5 C6 1.475(5)
C5 N3 1.481(3)
C5 H5A 0.9900
C5 H5B 0.9900
C6 H6A 0.9800
C6 H6B 0.9800
C6 H6C 0.9800
C7 N3 1.477(3)
C7 C8 1.513(4)
C7 H7A 0.9900
C7 H7B 0.9900
C8 H8A 0.9800
C8 H8B 0.9800
C8 H8C 0.9800
C9 O4 1.203(3)
C9 O5 1.320(3)
C10 C11 1.450(5)
C10 O5 1.453(3)
C10 H10A 0.9900
C10 H10B 0.9900
C11 H11A 0.9800
C11 H11B 0.9800
C11 H11C 0.9800
C12 C13 1.389(3)
C12 C17 1.396(3)
C13 C14 1.390(4)
C13 H13 0.9500
C14 C15 1.387(4)
C14 H14 0.9500
C15 O6 1.375(3)
C15 C16 1.389(4)
C16 C17 1.389(4)
C16 H16 0.9500
C17 H17 0.9500
C18 O6 1.420(4)
C18 H18A 0.9800
C18 H18B 0.9800
C18 H18C 0.9800
N1 S1 1.612(2)
N2 O3 1.409(3)
O1 S1 1.4349(16)
O2 S1 1.4335(18)

loop_
_geom_torsion_atom_site_label_1
_geom_torsion_atom_site_label_2
_geom_torsion_atom_site_label_3
_geom_torsion_atom_site_label_4
_geom_torsion
C4 C1 C2 O3 -3.1(2)
S1 C1 C2 O3 113.83(16)
C4 C1 C2 C12 118.1(2)
S1 C1 C2 C12 -124.95(18)
C4 C1 C2 C3 -116.9(2)
S1 C1 C2 C3 0.0(2)
O3 C2 C3 N1 -113.3(2)
C12 C2 C3 N1 122.6(2)
C1 C2 C3 N1 -2.4(3)
O3 C2 C3 N3 67.3(3)
C12 C2 C3 N3 -56.9(3)
C1 C2 C3 N3 178.1(2)
C2 C1 C4 N2 3.3(3)
S1 C1 C4 N2 -108.6(2)
C2 C1 C4 C9 -177.3(2)
S1 C1 C4 C9 70.8(3)
N2 C4 C9 O4 178.3(2)
C1 C4 C9 O4 -1.0(4)
N2 C4 C9 O5 -2.8(3)
C1 C4 C9 O5 177.9(2)
O3 C2 C12 C13 178.2(2)
C1 C2 C12 C13 61.3(3)
C3 C2 C12 C13 -59.5(3)
O3 C2 C12 C17 -1.8(3)
C1 C2 C12 C17 -118.7(2)
C3 C2 C12 C17 120.6(2)
C17 C12 C13 C14 -1.3(4)
C2 C12 C13 C14 178.8(2)
C12 C13 C14 C15 -0.7(4)
C13 C14 C15 O6 -178.3(2)
C13 C14 C15 C16 2.3(4)
O6 C15 C16 C17 178.5(2)
C14 C15 C16 C17 -2.0(4)
C15 C16 C17 C12 0.1(4)
C13 C12 C17 C16 1.6(4)
C2 C12 C17 C16 -178.5(2)
N3 C3 N1 S1 -176.7(2)
C2 C3 N1 S1 3.8(3)
C1 C4 N2 O3 -2.0(3)
C9 C4 N2 O3 178.7(2)
N1 C3 N3 C7 173.9(2)
C2 C3 N3 C7 -6.6(4)
N1 C3 N3 C5 0.7(4)
C2 C3 N3 C5 -179.9(2)
C8 C7 N3 C3 110.6(3)
C8 C7 N3 C5 -76.1(3)
C6 C5 N3 C3 82.6(3)
C6 C5 N3 C7 -91.3(3)
C4 N2 O3 C2 -0.3(2)
C12 C2 O3 N2 -120.2(2)
C1 C2 O3 N2 2.3(2)
C3 C2 O3 N2 114.4(2)
O4 C9 O5 C10 -0.1(4)
C4 C9 O5 C10 -179.0(2)
C11 C10 O5 C9 -95.3(3)
C14 C15 O6 C18 8.5(4)
C16 C15 O6 C18 -172.1(2)
C3 N1 S1 O2 111.7(2)
C3 N1 S1 O1 -118.2(2)
C3 N1 S1 C1 -3.2(2)
C4 C1 S1 O2 -3.5(2)
C2 C1 S1 O2 -113.12(16)
C4 C1 S1 O1 -133.97(17)
C2 C1 S1 O1 116.41(16)
C4 C1 S1 N1 111.30(18)
C2 C1 S1 N1 1.68(17)
